data_7249374
loop_
_publ_author_name
'Tian, Zhengfang'
'Yang, Shun-Yi'
'Zhu, Junlun'
'Ruan, Zhijun'
'Shao, Dong'

_publ_section_title
;
 Topological and magnetic regulation in three cobalt(ii) coordination
 polymers constructed using a mixed bipyrimidine--tetracarboxylate
 strategy
;
_journal_issue 41
_journal_name_full CrystEngComm
_journal_page_first 5933
_journal_page_last 5940
_journal_paper_doi 10.1039/D4CE00902A
_journal_volume 26
_journal_year 2024
_chemical_formula_moiety 'C9 H10 Co N2 O7, 2(H2 O)'
_chemical_formula_sum 'C9 H14 Co N2 O9'
_chemical_formula_weight 353.15
_space_group_crystal_system triclinic
_space_group_IT_number 2
_space_group_name_Hall '-P 1'
_space_group_name_H-M_alt 'P -1'
_atom_sites_solution_hydrogens mixed
_atom_sites_solution_primary iterative
_audit_creation_date 2024-07-28
_audit_creation_method
;
Olex2 1.5
(compiled 2024.02.16 svn.r378c4104 for OlexSys, GUI svn.r6928)
;
_audit_update_record
;
2024-07-28 deposited with the CCDC.	2024-09-25 downloaded from the CCDC.
;
_cell_angle_alpha 80.323(2)
_cell_angle_beta 73.083(2)
_cell_angle_gamma 67.581(2)
_cell_formula_units_Z 2
_cell_length_a 7.4824(3)
_cell_length_b 8.4218(4)
_cell_length_c 11.4038(6)
_cell_measurement_reflns_used 9929
_cell_measurement_temperature 253.00
_cell_measurement_theta_max 27.51
_cell_measurement_theta_min 3.15
_cell_volume 634.23(5)
_computing_molecular_graphics 'Olex2 1.5 (Dolomanov et al., 2009)'
_computing_publication_material 'Olex2 1.5 (Dolomanov et al., 2009)'
_computing_structure_refinement 'XL  (Sheldrick, 2008)'
_computing_structure_solution 'olex2.solve 1.5 (Bourhis et al., 2015)'
_diffrn_ambient_temperature 253.00
_diffrn_measured_fraction_theta_full 0.983
_diffrn_measured_fraction_theta_max 0.987
_diffrn_measurement_device_type 'Bruker APEX-II CCD'
_diffrn_measurement_method '\f and \w scans'
_diffrn_radiation_type MoK\a
_diffrn_radiation_wavelength 0.71073
_diffrn_reflns_av_R_equivalents 0.0281
_diffrn_reflns_av_unetI/netI 0.0132
_diffrn_reflns_Laue_measured_fraction_full 0.983
_diffrn_reflns_Laue_measured_fraction_max 0.987
_diffrn_reflns_limit_h_max 9
_diffrn_reflns_limit_h_min -8
_diffrn_reflns_limit_k_max 10
_diffrn_reflns_limit_k_min -10
_diffrn_reflns_limit_l_max 14
_diffrn_reflns_limit_l_min -14
_diffrn_reflns_number 28114
_diffrn_reflns_point_group_measured_fraction_full 0.983
_diffrn_reflns_point_group_measured_fraction_max 0.987
_diffrn_reflns_theta_full 25.242
_diffrn_reflns_theta_max 27.513
_diffrn_reflns_theta_min 3.041
_diffrn_standards_number 0
_exptl_absorpt_coefficient_mu 1.405
_exptl_absorpt_correction_type none
_exptl_crystal_colour yellow
_exptl_crystal_colour_primary yellow
_exptl_crystal_density_diffrn 1.849
_exptl_crystal_description block
_exptl_crystal_F_000 362
_exptl_crystal_size_max 0.31
_exptl_crystal_size_mid 0.18
_exptl_crystal_size_min 0.11
_refine_diff_density_max 1.366
_refine_diff_density_min -0.844
_refine_diff_density_rms 0.087
_refine_ls_extinction_method none
_refine_ls_goodness_of_fit_ref 1.090
_refine_ls_hydrogen_treatment constr
_refine_ls_matrix_type full
_refine_ls_number_parameters 197
_refine_ls_number_reflns 2879
_refine_ls_number_restraints 3
_refine_ls_restrained_S_all 1.092
_refine_ls_R_factor_all 0.0369
_refine_ls_R_factor_gt 0.0361
_refine_ls_shift/su_max 0.000
_refine_ls_shift/su_mean 0.000
_refine_ls_structure_factor_coef Fsqd
_refine_ls_weighting_details 'w=1/[\s^2^(Fo^2^)+(0.0521P)^2^+1.2063P] where P=(Fo^2^+2Fc^2^)/3'
_refine_ls_weighting_scheme calc
_refine_ls_wR_factor_gt 0.1063
_refine_ls_wR_factor_ref 0.1069
_reflns_Friedel_coverage 0.000
_reflns_number_gt 2771
_reflns_number_total 2879
_reflns_threshold_expression 'I > 2\s(I)'
_cod_data_source_file d4ce00902a2.cif
_cod_data_source_block Co1
_cod_depositor_comments 'Adding full bibliography for 7249374--7249376.cif.'
_cod_database_code 7249374
_shelx_shelxl_version_number 2017/1
_shelx_space_group_comment
;
The symmetry employed for this shelxl refinement is uniquely defined
by the following loop, which should always be used as a source of
symmetry information in preference to the above space-group names.
They are only intended as comments.
;
_olex2_refinement_description
;
1. Fixed Uiso
 At 1.2 times of:
  All C(H) groups, {H9A,H9B} of O9
 At 1.5 times of:
  {H3A,H3B} of O3, {H2A,H2B} of O2, {H5A,H5B} of O5, {H4A,H4B} of O4
2. Restrained distances
 Co1-H2A \\sim Co1-H2B
 with sigma of 0.02
 Co1-H4A \\sim Co1-H4B
 with sigma of 0.02
 Co1-H3A \\sim Co1-H3B
 with sigma of 0.02
3.a Riding coordinates:
 O9(H9A,H9B)
3.b Free rotating group:
 O2(H2A,H2B), O3(H3A,H3B), O4(H4A,H4B), O5(H5A,H5B)
3.c Aromatic/amide H refined with riding coordinates:
 C2(H2), C3(H3), C4(H4), C7(H7)
;
_olex2_submission_special_instructions 'No special instructions were received'

loop_
_space_group_symop_operation_xyz
'x, y, z'
'-x, -y, -z'

loop_
_atom_site_label
_atom_site_type_symbol
_atom_site_fract_x
_atom_site_fract_y
_atom_site_fract_z
_atom_site_U_iso_or_equiv
_atom_site_adp_type
_atom_site_occupancy
_atom_site_site_symmetry_order
_atom_site_calc_flag
_atom_site_refinement_flags_posn
_atom_site_refinement_flags_adp
_atom_site_refinement_flags_occupancy
_atom_site_disorder_assembly
_atom_site_disorder_group
Co1 Co 0.27591(5) 0.71838(4) 0.82879(3) 0.01769(13) Uani 1 1 d D . . . .
O1 O 0.2095(3) 0.6454(2) 0.68861(16) 0.0212(4) Uani 1 1 d . . . . .
O2 O 0.0014(3) 0.7138(3) 0.94303(17) 0.0251(4) Uani 1 1 d G . . . .
H2A H -0.011300 0.684113 1.020097 0.038 Uiso 1 1 d DG U . . .
H2B H -0.063888 0.664771 0.920233 0.038 Uiso 1 1 d DG U . . .
O3 O 0.1260(4) 0.9743(2) 0.7801(2) 0.0355(5) Uani 1 1 d G . . . .
H3A H 0.070080 1.001965 0.719912 0.053 Uiso 1 1 d DG U . . .
H3B H 0.151355 1.063500 0.786195 0.053 Uiso 1 1 d DG U . . .
O4 O 0.5350(3) 0.7514(3) 0.7266(2) 0.0393(5) Uani 1 1 d G . . . .
H4A H 0.644101 0.703672 0.749964 0.059 Uiso 1 1 d DG U . . .
H4B H 0.538640 0.849842 0.692962 0.059 Uiso 1 1 d DG U . . .
O6 O -0.0090(4) 0.8834(3) 0.6206(2) 0.0374(5) Uani 1 1 d . . . . .
O7 O 0.1597(3) 0.4330(2) 0.17547(16) 0.0218(4) Uani 1 1 d . . . . .
O8 O -0.0642(3) 0.6983(2) 0.19090(17) 0.0278(4) Uani 1 1 d . . . . .
N1 N 0.3632(3) 0.7272(3) 0.99142(19) 0.0191(4) Uani 1 1 d . . . . .
N2 N 0.5566(3) 0.5496(3) 1.12832(19) 0.0194(4) Uani 1 1 d . . . . .
C1 C 0.4780(3) 0.5765(3) 1.0329(2) 0.0164(4) Uani 1 1 d . . . . .
C2 C 0.3233(4) 0.8648(3) 1.0518(3) 0.0256(5) Uani 1 1 d . . . . .
H2 H 0.242458 0.973516 1.025649 0.031 Uiso 1 1 calc R U . . .
C3 C 0.3989(4) 0.8501(4) 1.1518(3) 0.0301(6) Uani 1 1 d . . . . .
H3 H 0.370833 0.947110 1.193817 0.036 Uiso 1 1 calc R U . . .
C4 C 0.5167(4) 0.6887(3) 1.1881(2) 0.0257(5) Uani 1 1 d . . . . .
H4 H 0.570015 0.675828 1.255785 0.031 Uiso 1 1 calc R U . . .
C5 C 0.0784(4) 0.7250(3) 0.6287(2) 0.0192(5) Uani 1 1 d . . . . .
C6 C 0.0310(4) 0.6115(3) 0.5626(2) 0.0176(4) Uani 1 1 d . . . . .
C7 C 0.0382(4) 0.6454(3) 0.4379(2) 0.0185(5) Uani 1 1 d . . . . .
H7 H 0.063328 0.743886 0.396256 0.022 Uiso 1 1 calc R U . . .
C8 C 0.0085(4) 0.5336(3) 0.3747(2) 0.0175(4) Uani 1 1 d . . . . .
C9 C 0.0345(4) 0.5587(3) 0.2369(2) 0.0183(4) Uani 1 1 d . . . . .
O5 O 0.3942(5) 0.9756(4) 0.4191(3) 0.0624(8) Uani 1 1 d G . . . .
H5A H 0.267201 1.006859 0.429527 0.094 Uiso 1 1 d G U . . .
H5B H 0.447920 0.866211 0.412133 0.094 Uiso 1 1 d G U . . .
O9 O 0.5076(14) 0.6392(12) 0.4688(8) 0.208(4) Uiso 1 1 d . . . . .
H9A H 0.442751 0.657150 0.413895 0.249 Uiso 1 1 d R U . . .
H9B H 0.575731 0.530709 0.468995 0.249 Uiso 1 1 d R U . . .

loop_
_atom_site_aniso_label
_atom_site_aniso_U_11
_atom_site_aniso_U_22
_atom_site_aniso_U_33
_atom_site_aniso_U_23
_atom_site_aniso_U_13
_atom_site_aniso_U_12
Co1 0.02063(19) 0.01783(19) 0.01699(19) -0.00065(12) -0.01020(13) -0.00549(13)
O1 0.0246(9) 0.0225(8) 0.0206(8) -0.0035(7) -0.0119(7) -0.0074(7)
O2 0.0283(9) 0.0353(10) 0.0162(8) -0.0023(7) -0.0069(7) -0.0149(8)
O3 0.0532(13) 0.0160(9) 0.0480(13) 0.0001(8) -0.0368(11) -0.0068(9)
O4 0.0254(10) 0.0491(13) 0.0408(12) 0.0197(10) -0.0140(9) -0.0154(10)
O6 0.0596(14) 0.0196(9) 0.0464(13) 0.0015(8) -0.0397(11) -0.0105(9)
O7 0.0216(8) 0.0278(9) 0.0160(8) -0.0034(7) -0.0052(6) -0.0077(7)
O8 0.0471(12) 0.0203(9) 0.0178(9) 0.0017(7) -0.0150(8) -0.0098(8)
N1 0.0208(9) 0.0183(9) 0.0192(9) -0.0009(7) -0.0091(8) -0.0051(8)
N2 0.0213(10) 0.0209(10) 0.0178(9) -0.0025(7) -0.0090(8) -0.0059(8)
C1 0.0171(10) 0.0180(11) 0.0157(10) -0.0011(8) -0.0058(8) -0.0064(8)
C2 0.0292(13) 0.0188(11) 0.0285(13) -0.0036(10) -0.0115(11) -0.0042(10)
C3 0.0359(15) 0.0233(13) 0.0337(14) -0.0114(11) -0.0148(12) -0.0050(11)
C4 0.0287(13) 0.0274(13) 0.0246(12) -0.0077(10) -0.0125(10) -0.0071(10)
C5 0.0281(12) 0.0201(11) 0.0143(10) 0.0008(8) -0.0094(9) -0.0114(9)
C6 0.0231(11) 0.0182(10) 0.0148(10) -0.0015(8) -0.0081(8) -0.0081(9)
C7 0.0258(12) 0.0190(11) 0.0145(10) 0.0012(8) -0.0086(9) -0.0104(9)
C8 0.0225(11) 0.0199(11) 0.0126(10) -0.0001(8) -0.0078(8) -0.0082(9)
C9 0.0251(11) 0.0217(11) 0.0142(10) 0.0001(8) -0.0081(8) -0.0130(9)
O5 0.0669(19) 0.0667(19) 0.0672(19) 0.0232(16) -0.0374(17) -0.0345(16)

loop_
_atom_type_symbol
_atom_type_description
_atom_type_scat_dispersion_real
_atom_type_scat_dispersion_imag
_atom_type_scat_source
C C 0.0033 0.0016 'International Tables Vol C Tables 4.2.6.8 and 6.1.1.4'
H H 0.0000 0.0000 'International Tables Vol C Tables 4.2.6.8 and 6.1.1.4'
Co Co 0.3494 0.9721 'International Tables Vol C Tables 4.2.6.8 and 6.1.1.4'
N N 0.0061 0.0033 'International Tables Vol C Tables 4.2.6.8 and 6.1.1.4'
O O 0.0106 0.0060 'International Tables Vol C Tables 4.2.6.8 and 6.1.1.4'

loop_
_geom_angle_atom_site_label_1
_geom_angle_atom_site_label_2
_geom_angle_atom_site_label_3
_geom_angle
_geom_angle_site_symmetry_1
_geom_angle_site_symmetry_3
_geom_angle_publ_flag
O1 Co1 O2 88.75(7) . . ?
O1 Co1 O3 89.25(7) . . ?
O1 Co1 N1 165.48(8) . . ?
O1 Co1 N2 89.76(7) . 2_667 ?
O2 Co1 N1 88.13(8) . . ?
O2 Co1 N2 95.21(8) . 2_667 ?
O3 Co1 O2 87.27(9) . . ?
O3 Co1 N1 104.76(8) . . ?
O3 Co1 N2 177.31(9) . 2_667 ?
O4 Co1 O1 96.37(9) . . ?
O4 Co1 O2 172.82(9) . . ?
O4 Co1 O3 87.78(10) . . ?
O4 Co1 N1 88.11(9) . . ?
O4 Co1 N2 89.85(9) . 2_667 ?
N1 Co1 N2 76.41(8) . 2_667 ?
C5 O1 Co1 131.23(16) . . ?
Co1 O2 H2A 120.9 . . ?
Co1 O2 H2B 119.6 . . ?
H2A O2 H2B 104.5 . . ?
Co1 O3 H3A 121.4 . . ?
Co1 O3 H3B 128.1 . . ?
H3A O3 H3B 104.5 . . ?
Co1 O4 H4A 121.3 . . ?
Co1 O4 H4B 122.3 . . ?
H4A O4 H4B 104.5 . . ?
C1 N1 Co1 115.00(15) . . ?
C1 N1 C2 116.7(2) . . ?
C2 N1 Co1 128.23(17) . . ?
C1 N2 Co1 114.84(16) . 2_667 ?
C1 N2 C4 116.6(2) . . ?
C4 N2 Co1 128.55(17) . 2_667 ?
N1 C1 C1 117.1(3) . 2_667 ?
N2 C1 N1 126.4(2) . . ?
N2 C1 C1 116.5(3) . 2_667 ?
N1 C2 H2 119.4 . . ?
N1 C2 C3 121.2(2) . . ?
C3 C2 H2 119.4 . . ?
C2 C3 H3 121.0 . . ?
C4 C3 C2 118.0(2) . . ?
C4 C3 H3 121.0 . . ?
N2 C4 C3 121.1(2) . . ?
N2 C4 H4 119.5 . . ?
C3 C4 H4 119.5 . . ?
O1 C5 C6 114.8(2) . . ?
O6 C5 O1 125.9(2) . . ?
O6 C5 C6 119.4(2) . . ?
C7 C6 C5 120.1(2) . . ?
C7 C6 C8 120.2(2) . 2_566 ?
C8 C6 C5 119.6(2) 2_566 . ?
C6 C7 H7 119.9 . . ?
C8 C7 C6 120.2(2) . . ?
C8 C7 H7 119.9 . . ?
C6 C8 C9 119.1(2) 2_566 . ?
C7 C8 C6 119.6(2) . 2_566 ?
C7 C8 C9 121.1(2) . . ?
O7 C9 C8 116.1(2) . . ?
O8 C9 O7 124.2(2) . . ?
O8 C9 C8 119.6(2) . . ?
H5A O5 H5B 109.5 . . ?
H9A O9 H9B 104.5 . . ?

loop_
_geom_bond_atom_site_label_1
_geom_bond_atom_site_label_2
_geom_bond_distance
_geom_bond_site_symmetry_2
_geom_bond_publ_flag
Co1 O1 2.0508(17) . ?
Co1 O2 2.0985(19) . ?
Co1 O3 2.0802(19) . ?
Co1 O4 2.045(2) . ?
Co1 N1 2.159(2) . ?
Co1 N2 2.175(2) 2_667 ?
O1 C5 1.270(3) . ?
O2 H2A 0.8600 . ?
O2 H2B 0.8605 . ?
O3 H3A 0.8596 . ?
O3 H3B 0.8602 . ?
O4 H4A 0.8598 . ?
O4 H4B 0.8599 . ?
O6 C5 1.243(3) . ?
O7 C9 1.265(3) . ?
O8 C9 1.249(3) . ?
N1 C1 1.333(3) . ?
N1 C2 1.338(3) . ?
N2 C1 1.330(3) . ?
N2 C4 1.346(3) . ?
C1 C1 1.479(4) 2_667 ?
C2 H2 0.9400 . ?
C2 C3 1.382(4) . ?
C3 H3 0.9400 . ?
C3 C4 1.381(4) . ?
C4 H4 0.9400 . ?
C5 C6 1.504(3) . ?
C6 C7 1.392(3) . ?
C6 C8 1.397(3) 2_566 ?
C7 H7 0.9400 . ?
C7 C8 1.391(3) . ?
C8 C9 1.514(3) . ?
O5 H5A 0.8601 . ?
O5 H5B 0.8600 . ?
O9 H9A 0.8599 . ?
O9 H9B 0.8600 . ?

loop_
_geom_torsion_atom_site_label_1
_geom_torsion_atom_site_label_2
_geom_torsion_atom_site_label_3
_geom_torsion_atom_site_label_4
_geom_torsion
_geom_torsion_site_symmetry_1
_geom_torsion_site_symmetry_2
_geom_torsion_site_symmetry_3
_geom_torsion_site_symmetry_4
_geom_torsion_publ_flag
Co1 O1 C5 O6 19.6(4) . . . . ?
Co1 O1 C5 C6 -160.80(16) . . . . ?
Co1 N1 C1 N2 177.42(19) . . . . ?
Co1 N1 C1 C1 -3.0(3) . . . 2_667 ?
Co1 N1 C2 C3 -176.7(2) . . . . ?
Co1 N2 C1 N1 177.19(19) 2_667 . . . ?
Co1 N2 C1 C1 -2.4(3) 2_667 . . 2_667 ?
Co1 N2 C4 C3 -176.8(2) 2_667 . . . ?
O1 C5 C6 C7 -127.6(2) . . . . ?
O1 C5 C6 C8 48.5(3) . . . 2_566 ?
O6 C5 C6 C7 52.0(4) . . . . ?
O6 C5 C6 C8 -131.8(3) . . . 2_566 ?
N1 C2 C3 C4 -0.2(4) . . . . ?
C1 N1 C2 C3 0.2(4) . . . . ?
C1 N2 C4 C3 0.4(4) . . . . ?
C2 N1 C1 N2 0.1(4) . . . . ?
C2 N1 C1 C1 179.7(3) . . . 2_667 ?
C2 C3 C4 N2 -0.2(4) . . . . ?
C4 N2 C1 N1 -0.4(4) . . . . ?
C4 N2 C1 C1 180.0(3) . . . 2_667 ?
C5 C6 C7 C8 175.4(2) . . . . ?
C6 C7 C8 C6 0.7(4) . . . 2_566 ?
C6 C7 C8 C9 -174.3(2) . . . . ?
C6 C8 C9 O7 -52.2(3) 2_566 . . . ?
C6 C8 C9 O8 128.4(3) 2_566 . . . ?
C7 C8 C9 O7 122.8(3) . . . . ?
C7 C8 C9 O8 -56.6(3) . . . . ?
C8 C6 C7 C8 -0.7(4) 2_566 . . . ?
